data_7100522
loop_
_publ_author_name
'J.Rebek Junior'
'Edoardo Menozzi'

_publ_section_title
;
Metal Directed Assembly of Ditopic Containers and
their Complexes with Alkylammonium Salts
;
_journal_name_full 'Chemical Communications'
_journal_paper_doi 10.1039/b509189f
_journal_year 2005
_chemical_formula_sum 'C93 H94 N8 O18'
_chemical_formula_weight 1611.76
_space_group_IT_number 14
_symmetry_cell_setting monoclinic
_symmetry_space_group_name_Hall '-P 2yn'
_symmetry_space_group_name_H-M 'P 1 21/n 1'
_cell_angle_alpha 90.00
_cell_angle_beta 92.98(3)
_cell_angle_gamma 90.00
_cell_formula_units_Z 4
_cell_length_a 11.284(2)
_cell_length_b 26.028(5)
_cell_length_c 28.804(6)
_cell_measurement_temperature 183(2)
_cell_volume 8448(3)
_diffrn_ambient_temperature 183(2)
_exptl_crystal_density_diffrn 1.267
_exptl_crystal_density_meas 0
_cod_depositor_comments
;
The following automatic conversions were performed:
'_symmetry_cell_setting' value 'Monoclinic' changed to 'monoclinic'
according to '/home/saulius/struct/CIF-dictionaries/cif_core.dic'
dictionary named 'cif_core.dic' version 2.4.1 from 2010-06-29.

Automatic conversion script
Id: cif_fix_enum 1527 2010-12-29 10:47:43Z saulius 
;
_cod_original_sg_symbol_H-M 'P 21/n'
_cod_database_code 7100522

loop_
_symmetry_equiv_pos_as_xyz
'x, y, z'
'-x+1/2, y+1/2, -z+1/2'
'-x, -y, -z'
'x-1/2, -y-1/2, z-1/2'

loop_
_atom_site_label
_atom_site_type_symbol
_atom_site_fract_x
_atom_site_fract_y
_atom_site_fract_z
_atom_site_U_iso_or_equiv
_atom_site_adp_type
_atom_site_occupancy
_atom_site_symmetry_multiplicity
_atom_site_calc_flag
_atom_site_refinement_flags
_atom_site_disorder_assembly
_atom_site_disorder_group
O1 O 0.2608(4) 0.08824(18) 1.05426(15) 0.0295(12) Uani 1 1 d . . .
O2 O 0.0602(4) 0.10460(18) 0.99910(15) 0.0311(12) Uani 1 1 d . . .
O3 O 0.0052(4) 0.20390(18) 0.85916(16) 0.0322(13) Uani 1 1 d . . .
O4 O 0.1390(4) 0.2440(2) 0.79060(18) 0.0413(14) Uani 1 1 d . . .
O5 O 0.5495(4) 0.2570(2) 0.75958(17) 0.0404(14) Uani 1 1 d . . .
O6 O 0.7230(4) 0.2397(2) 0.80690(17) 0.0430(14) Uani 1 1 d . . .
O7 O 0.7826(4) 0.19540(18) 0.96717(16) 0.0307(12) Uani 1 1 d . . .
O8 O 0.6536(4) 0.15504(18) 1.03716(15) 0.0308(12) Uani 1 1 d . . .
O9 O 0.3610(5) 0.2551(3) 1.1254(2) 0.077(2) Uani 1 1 d . . .
O10 O -0.0690(5) 0.2384(2) 1.16018(18) 0.0505(16) Uani 1 1 d . . .
O11 O -0.0086(5) 0.3063(2) 0.9986(2) 0.0559(17) Uani 1 1 d . . .
O12 O 0.0377(8) 0.4549(3) 0.8925(3) 0.103(3) Uani 1 1 d . . .
O13 O 0.6518(10) 0.3615(3) 0.9189(3) 0.116(3) Uani 1 1 d . . .
O14 O 0.6134(7) 0.3975(3) 1.0840(2) 0.074(2) Uani 1 1 d . . .
N1 N 0.1749(5) 0.2378(3) 1.1451(2) 0.0433(18) Uani 1 1 d . . .
H1A H 0.1202 0.2440 1.1651 0.052 Uiso 1 1 calc R . .
N2 N -0.0328(6) 0.2555(2) 1.0859(2) 0.0428(18) Uani 1 1 d . . .
H2A H -0.0487 0.2761 1.0621 0.051 Uiso 1 1 calc R . .
N3 N 0.0361(6) 0.3652(3) 0.9438(3) 0.056(2) Uani 1 1 d . . .
H3A H 0.0405 0.3986 0.9390 0.067 Uiso 1 1 calc R . .
N4 N 0.1863(8) 0.4026(3) 0.8723(3) 0.083(3) Uani 1 1 d . . .
H4A H 0.2616 0.4024 0.8657 0.100 Uiso 1 1 calc R . .
N5 N 1.0935(7) 0.4977(3) 0.6745(3) 0.065(2) Uani 1 1 d . . .
N6 N 0.6390(6) 0.3661(3) 0.9972(3) 0.060(2) Uani 1 1 d . . .
H6A H 0.6272 0.3875 1.0201 0.072 Uiso 1 1 calc R . .
N7 N 0.5083(6) 0.3236(3) 1.0730(2) 0.051(2) Uani 1 1 d . . .
H7A H 0.4406 0.3092 1.0795 0.061 Uiso 1 1 calc R . .
C1 C 0.5656(6) 0.0989(3) 0.9776(2) 0.0281(18) Uani 1 1 d . . .
C2 C 0.5557(6) 0.1269(3) 1.0188(2) 0.0256(17) Uani 1 1 d . . .
C3 C 0.4542(6) 0.1229(3) 1.0441(2) 0.0265(18) Uani 1 1 d . . .
H3B H 0.4512 0.1394 1.0735 0.032 Uiso 1 1 calc R . .
C4 C 0.3594(5) 0.0954(2) 1.0268(2) 0.0222(17) Uani 1 1 d . . .
C5 C 0.3599(6) 0.0700(3) 0.9838(2) 0.0259(17) Uani 1 1 d . . .
C6 C 0.4648(6) 0.0726(3) 0.9609(2) 0.0301(18) Uani 1 1 d . . .
H6B H 0.4680 0.0555 0.9319 0.036 Uiso 1 1 calc R . .
C7 C 0.2469(6) 0.0453(3) 0.9633(2) 0.0276(18) Uani 1 1 d . . .
H7B H 0.1972 0.0362 0.9899 0.033 Uiso 1 1 calc R . .
C8 C 0.2693(6) -0.0048(3) 0.9367(2) 0.0319(19) Uani 1 1 d . . .
H8A H 0.3263 -0.0263 0.9554 0.038 Uiso 1 1 calc R . .
H8B H 0.3054 0.0036 0.9071 0.038 Uiso 1 1 calc R . .
C9 C 0.1544(7) -0.0353(3) 0.9265(3) 0.049(2) Uani 1 1 d . . .
H9A H 0.1737 -0.0689 0.9134 0.059 Uiso 1 1 calc R . .
H9B H 0.1025 -0.0163 0.9043 0.059 Uiso 1 1 calc R . .
H9C H 0.1138 -0.0404 0.9554 0.059 Uiso 1 1 calc R . .
C10 C 0.1785(6) 0.0852(2) 0.9344(2) 0.0260(18) Uani 1 1 d . . .
C11 C 0.0945(6) 0.1164(3) 0.9542(2) 0.0264(18) Uani 1 1 d . . .
C12 C 0.0405(6) 0.1565(3) 0.9302(3) 0.0314(19) Uani 1 1 d . . .
H12A H -0.0127 0.1785 0.9451 0.038 Uiso 1 1 calc R . .
C13 C 0.0639(6) 0.1643(3) 0.8847(2) 0.0291(18) Uani 1 1 d . . .
C14 C 0.1392(6) 0.1318(3) 0.8611(2) 0.0296(18) Uani 1 1 d . . .
C15 C 0.1965(6) 0.0937(3) 0.8875(2) 0.0261(17) Uani 1 1 d . . .
H15A H 0.2511 0.0722 0.8727 0.031 Uiso 1 1 calc R . .
C16 C 0.1515(6) 0.1366(3) 0.8094(2) 0.037(2) Uani 1 1 d . . .
H16A H 0.0801 0.1559 0.7969 0.044 Uiso 1 1 calc R . .
C17 C 0.1493(7) 0.0849(3) 0.7850(3) 0.048(2) Uani 1 1 d . . .
H17A H 0.2138 0.0631 0.7988 0.057 Uiso 1 1 calc R . .
H17B H 0.1640 0.0901 0.7518 0.057 Uiso 1 1 calc R . .
C18 C 0.0309(10) 0.0574(5) 0.7891(4) 0.094(4) Uani 1 1 d . . .
H18A H 0.0318 0.0250 0.7717 0.113 Uiso 1 1 calc R . .
H18B H -0.0335 0.0792 0.7763 0.113 Uiso 1 1 calc R . .
H18C H 0.0185 0.0501 0.8219 0.113 Uiso 1 1 calc R . .
C19 C 0.2604(6) 0.1689(3) 0.7978(2) 0.0332(19) Uani 1 1 d . . .
C20 C 0.2497(6) 0.2204(3) 0.7902(2) 0.036(2) Uani 1 1 d . . .
C21 C 0.3486(7) 0.2497(3) 0.7782(2) 0.041(2) Uani 1 1 d . . .
H21A H 0.3400 0.2855 0.7724 0.049 Uiso 1 1 calc R . .
C22 C 0.4564(7) 0.2269(3) 0.7748(3) 0.037(2) Uani 1 1 d . . .
C23 C 0.4713(6) 0.1744(3) 0.7840(3) 0.038(2) Uani 1 1 d . . .
C24 C 0.3722(6) 0.1473(3) 0.7958(2) 0.0298(19) Uani 1 1 d . . .
H24A H 0.3812 0.1118 0.8029 0.036 Uiso 1 1 calc R . .
C25 C 0.5934(7) 0.1501(3) 0.7844(2) 0.040(2) Uani 1 1 d . B .
H25A H 0.6410 0.1701 0.7624 0.048 Uiso 1 1 calc R . .
C26 C 0.5953(8) 0.0928(3) 0.7685(3) 0.049(2) Uani 1 1 d . . .
H26A H 0.5530 0.0720 0.7911 0.059 Uiso 1 1 calc R A 1
H26B H 0.5508 0.0900 0.7381 0.059 Uiso 1 1 calc R A 1
C27A C 0.7148(12) 0.0707(6) 0.7641(5) 0.050(4) Uani 0.60 1 d P B 1
H27A H 0.7074 0.0354 0.7526 0.060 Uiso 0.60 1 calc PR B 1
H27B H 0.7579 0.0708 0.7945 0.060 Uiso 0.60 1 calc PR B 1
H27C H 0.7584 0.0913 0.7421 0.060 Uiso 0.60 1 calc PR B 1
C27B C 0.558(2) 0.0887(12) 0.7146(8) 0.084(9) Uani 0.40 1 d P B 2
H27D H 0.5780 0.0544 0.7033 0.100 Uiso 0.40 1 calc PR B 2
H27E H 0.6013 0.1146 0.6974 0.100 Uiso 0.40 1 calc PR B 2
H27F H 0.4727 0.0945 0.7098 0.100 Uiso 0.40 1 calc PR B 2
C28 C 0.6483(6) 0.1587(3) 0.8323(2) 0.0310(19) Uani 1 1 d . . .
C29 C 0.7016(6) 0.2062(3) 0.8430(2) 0.035(2) Uani 1 1 d . B .
C30 C 0.7432(6) 0.2187(3) 0.8873(3) 0.037(2) Uani 1 1 d . . .
H30A H 0.7781 0.2514 0.8936 0.044 Uiso 1 1 calc R B .
C31 C 0.7334(6) 0.1832(3) 0.9222(2) 0.0283(18) Uani 1 1 d . B .
C32 C 0.6855(5) 0.1353(3) 0.9147(2) 0.0273(18) Uani 1 1 d . . .
C33 C 0.6408(6) 0.1244(3) 0.8689(3) 0.037(2) Uani 1 1 d . B .
H33A H 0.6038 0.0921 0.8630 0.044 Uiso 1 1 calc R . .
C34 C 0.6816(6) 0.0965(3) 0.9534(2) 0.0270(18) Uani 1 1 d . B .
H34A H 0.7457 0.1062 0.9771 0.032 Uiso 1 1 calc R . .
C35 C 0.7099(6) 0.0418(3) 0.9371(3) 0.0320(19) Uani 1 1 d . . .
H35A H 0.6952 0.0174 0.9625 0.038 Uiso 1 1 calc R B .
H35B H 0.6554 0.0329 0.9102 0.038 Uiso 1 1 calc R . .
C36 C 0.8383(6) 0.0357(3) 0.9230(3) 0.043(2) Uani 1 1 d . B .
H36A H 0.8521 -0.0001 0.9142 0.052 Uiso 1 1 calc R . .
H36B H 0.8928 0.0450 0.9492 0.052 Uiso 1 1 calc R . .
H36C H 0.8520 0.0582 0.8965 0.052 Uiso 1 1 calc R . .
C37 C 0.1900(6) 0.1312(3) 1.0618(2) 0.0304(19) Uani 1 1 d . . .
C38 C 0.2186(6) 0.1633(3) 1.0988(3) 0.036(2) Uani 1 1 d . . .
H38A H 0.2870 0.1568 1.1185 0.043 Uiso 1 1 calc R . .
C39 C 0.1462(6) 0.2055(3) 1.1069(2) 0.035(2) Uani 1 1 d . . .
C40 C 0.0443(7) 0.2131(3) 1.0792(3) 0.039(2) Uani 1 1 d . . .
C41 C 0.0154(6) 0.1789(3) 1.0431(2) 0.038(2) Uani 1 1 d . . .
H41A H -0.0563 0.1833 1.0248 0.046 Uiso 1 1 calc R . .
C42 C 0.0899(6) 0.1390(3) 1.0338(2) 0.0330(19) Uani 1 1 d . . .
C43 C 0.0526(6) 0.2531(3) 0.8646(3) 0.036(2) Uani 1 1 d . . .
C44 C 0.0257(7) 0.2827(3) 0.9021(3) 0.040(2) Uani 1 1 d . . .
H44A H -0.0201 0.2684 0.9256 0.048 Uiso 1 1 calc R . .
C45 C 0.0640(7) 0.3331(3) 0.9062(3) 0.046(2) Uani 1 1 d . . .
C46 C 0.1298(8) 0.3533(3) 0.8712(3) 0.050(2) Uani 1 1 d . . .
C47 C 0.1551(7) 0.3232(3) 0.8336(3) 0.049(2) Uani 1 1 d . . .
H47A H 0.2001 0.3376 0.8098 0.059 Uiso 1 1 calc R . .
C48 C 0.1176(7) 0.2730(3) 0.8293(3) 0.037(2) Uani 1 1 d . . .
C49 C 0.6330(7) 0.2769(3) 0.7943(3) 0.047(2) Uani 1 1 d . . .
H49A H 0.5912 0.2880 0.8224 0.057 Uiso 1 1 calc R . .
C50 C 0.6985(8) 0.3209(3) 0.7748(3) 0.049(2) Uani 1 1 d . . .
C51 C 0.6620(8) 0.3467(3) 0.7351(3) 0.054(3) Uani 1 1 d . . .
H51A H 0.5873 0.3387 0.7201 0.065 Uiso 1 1 calc R . .
C52 C 0.7324(8) 0.3842(4) 0.7164(3) 0.056(3) Uani 1 1 d . . .
H52A H 0.7058 0.4012 0.6886 0.067 Uiso 1 1 calc R . .
C53 C 0.8389(7) 0.3970(3) 0.7372(3) 0.047(2) Uani 1 1 d . . .
C54 C 0.8743(9) 0.3737(4) 0.7779(3) 0.078(3) Uani 1 1 d . . .
H54A H 0.9471 0.3835 0.7934 0.093 Uiso 1 1 calc R . .
C55 C 0.8059(9) 0.3358(4) 0.7970(4) 0.089(4) Uani 1 1 d . . .
H55A H 0.8321 0.3199 0.8254 0.107 Uiso 1 1 calc R . .
C56 C 0.9226(7) 0.4341(3) 0.7157(3) 0.043(2) Uani 1 1 d . . .
C57 C 0.9190(8) 0.4449(3) 0.6684(3) 0.053(2) Uani 1 1 d . . .
H57A H 0.8564 0.4320 0.6483 0.063 Uiso 1 1 calc R . .
C58 C 1.0058(8) 0.4739(3) 0.6513(3) 0.053(2) Uani 1 1 d . . .
H58A H 1.0035 0.4777 0.6185 0.063 Uiso 1 1 calc R . .
C59 C 1.0947(9) 0.4882(4) 0.7199(4) 0.074(3) Uani 1 1 d . . .
H59A H 1.1561 0.5039 0.7386 0.089 Uiso 1 1 calc R . .
C60 C 1.0137(9) 0.4569(4) 0.7431(3) 0.068(3) Uani 1 1 d . . .
H60A H 1.0211 0.4517 0.7758 0.081 Uiso 1 1 calc R . .
C61 C 0.7126(6) 0.2287(3) 0.9931(3) 0.0321(19) Uani 1 1 d . . .
C62 C 0.7122(7) 0.2797(3) 0.9840(3) 0.041(2) Uani 1 1 d . . .
H62A H 0.7587 0.2927 0.9600 0.049 Uiso 1 1 calc R . .
C63 C 0.6450(7) 0.3130(3) 1.0090(3) 0.041(2) Uani 1 1 d . . .
C64 C 0.5819(6) 0.2930(3) 1.0453(3) 0.039(2) Uani 1 1 d . . .
C65 C 0.5857(7) 0.2408(3) 1.0548(3) 0.039(2) Uani 1 1 d . . .
H65A H 0.5450 0.2276 1.0803 0.047 Uiso 1 1 calc R . .
C66 C 0.6481(6) 0.2079(3) 1.0276(2) 0.0310(19) Uani 1 1 d . . .
C67 C 0.2827(8) 0.2598(4) 1.1523(3) 0.053(2) Uani 1 1 d . . .
C68 C 0.2991(7) 0.2904(4) 1.1969(3) 0.057(3) Uani 1 1 d . . .
H68A H 0.2872 0.3273 1.1898 0.069 Uiso 1 1 calc R . .
H68B H 0.2378 0.2800 1.2184 0.069 Uiso 1 1 calc R . .
C69 C 0.4180(8) 0.2833(5) 1.2203(4) 0.092(4) Uani 1 1 d . . .
H69A H 0.4225 0.3025 1.2496 0.110 Uiso 1 1 calc R . .
H69B H 0.4789 0.2960 1.2001 0.110 Uiso 1 1 calc R . .
H69C H 0.4313 0.2467 1.2267 0.110 Uiso 1 1 calc R . .
C70 C -0.0832(7) 0.2662(3) 1.1262(3) 0.042(2) Uani 1 1 d . . .
C71 C -0.1573(7) 0.3150(4) 1.1265(3) 0.053(2) Uani 1 1 d . . .
H71A H -0.1040 0.3448 1.1319 0.064 Uiso 1 1 calc R . .
H71B H -0.1985 0.3194 1.0956 0.064 Uiso 1 1 calc R . .
C72 C -0.2463(9) 0.3146(5) 1.1622(4) 0.090(4) Uani 1 1 d . . .
H72A H -0.2799 0.3491 1.1651 0.107 Uiso 1 1 calc R . .
H72B H -0.2084 0.3042 1.1921 0.107 Uiso 1 1 calc R . .
H72C H -0.3097 0.2903 1.1532 0.107 Uiso 1 1 calc R . .
C73 C 0.0032(8) 0.3500(4) 0.9866(4) 0.058(3) Uani 1 1 d . D .
C74 C -0.0250(9) 0.3947(4) 1.0188(4) 0.073(3) Uani 1 1 d . . .
H74A H -0.1120 0.3947 1.0221 0.088 Uiso 1 1 calc R C 1
H74B H 0.0121 0.3867 1.0499 0.088 Uiso 1 1 calc R C 1
C75A C 0.010(2) 0.4472(8) 1.0071(8) 0.110(8) Uani 0.60 1 d P D 1
H75A H -0.0604 0.4663 0.9952 0.132 Uiso 0.60 1 calc PR D 1
H75B H 0.0686 0.4462 0.9833 0.132 Uiso 0.60 1 calc PR D 1
H75C H 0.0440 0.4643 1.0350 0.132 Uiso 0.60 1 calc PR D 1
C75B C 0.071(2) 0.3993(11) 1.0575(10) 0.118(12) Uani 0.40 1 d P D 2
H75D H 0.1467 0.4071 1.0441 0.142 Uiso 0.40 1 calc PR D 2
H75E H 0.0771 0.3669 1.0746 0.142 Uiso 0.40 1 calc PR D 2
H75F H 0.0500 0.4270 1.0786 0.142 Uiso 0.40 1 calc PR D 2
C76 C 0.1423(11) 0.4485(5) 0.8817(5) 0.093(4) Uani 1 1 d . . .
C77 C 0.2209(12) 0.4938(4) 0.8771(6) 0.136(6) Uani 1 1 d . . .
H77A H 0.2524 0.5041 0.9085 0.163 Uiso 1 1 calc R . .
H77B H 0.2891 0.4838 0.8589 0.163 Uiso 1 1 calc R . .
C78 C 0.1624(16) 0.5377(6) 0.8549(6) 0.155(7) Uani 1 1 d . . .
H78A H 0.2223 0.5618 0.8445 0.186 Uiso 1 1 calc R . .
H78B H 0.1128 0.5549 0.8772 0.186 Uiso 1 1 calc R . .
H78C H 0.1126 0.5261 0.8281 0.186 Uiso 1 1 calc R . .
C79 C 0.6494(13) 0.3877(4) 0.9544(4) 0.092(4) Uani 1 1 d . F .
C80 C 0.6445(16) 0.4446(5) 0.9535(6) 0.133(6) Uani 1 1 d . . .
H80A H 0.5629 0.4556 0.9439 0.159 Uiso 1 1 calc R E 1
H80B H 0.6630 0.4578 0.9853 0.159 Uiso 1 1 calc R E 1
C81A C 0.730(3) 0.4674(13) 0.9211(12) 0.206(15) Uiso 0.60 1 d P F 1
H81A H 0.7241 0.5050 0.9222 0.247 Uiso 0.75 1 calc PR F 1
H81B H 0.7097 0.4555 0.8893 0.247 Uiso 0.75 1 calc PR F 1
H81C H 0.8106 0.4568 0.9305 0.247 Uiso 0.75 1 calc PR F 1
C81B C 0.652(5) 0.475(2) 0.995(2) 0.21(2) Uiso 0.40 1 d P F 2
H81D H 0.5725 0.4847 1.0034 0.250 Uiso 0.25 1 calc PR F 2
H81E H 0.6980 0.5065 0.9890 0.250 Uiso 0.25 1 calc PR F 2
H81F H 0.6923 0.4556 1.0200 0.250 Uiso 0.25 1 calc PR F 2
C82 C 0.5257(9) 0.3722(4) 1.0914(3) 0.058(3) Uani 1 1 d . . .
C83 C 0.4332(11) 0.3906(5) 1.1205(5) 0.105(4) Uani 1 1 d . . .
H83A H 0.3635 0.3999 1.0999 0.126 Uiso 1 1 calc R . .
H83B H 0.4090 0.3617 1.1402 0.126 Uiso 1 1 calc R . .
C84 C 0.4601(18) 0.4336(6) 1.1504(6) 0.188(8) Uani 1 1 d . . .
H84A H 0.3877 0.4450 1.1647 0.226 Uiso 1 1 calc R . .
H84B H 0.4918 0.4618 1.1322 0.226 Uiso 1 1 calc R . .
H84C H 0.5193 0.4233 1.1748 0.226 Uiso 1 1 calc R . .
O15 O 0.2324(14) 0.3201(6) 1.0502(5) 0.238(6) Uiso 1 1 d D . .
O16 O 0.4106(15) 0.3980(6) 0.9254(6) 0.264(7) Uiso 1 1 d D . .
N8 N 0.3097(9) 0.3884(4) 1.0020(4) 0.107(3) Uiso 1 1 d . . .
H8C H 0.3006 0.4184 1.0153 0.128 Uiso 1 1 calc R . .
C85 C 0.3617(8) 0.3194(4) 0.9484(3) 0.065(3) Uiso 1 1 d D . .
C86 C 0.4038(10) 0.2885(5) 0.9145(4) 0.086(3) Uiso 1 1 d . . .
H86A H 0.4406 0.3036 0.8889 0.103 Uiso 1 1 calc R . .
C87 C 0.3938(10) 0.2370(4) 0.9169(4) 0.082(3) Uiso 1 1 d . . .
H87A H 0.4251 0.2167 0.8931 0.099 Uiso 1 1 calc R . .
C88 C 0.3433(9) 0.2143(5) 0.9506(4) 0.078(3) Uiso 1 1 d . . .
H88A H 0.3387 0.1778 0.9511 0.094 Uiso 1 1 calc R . .
C89 C 0.2962(9) 0.2424(4) 0.9857(4) 0.076(3) Uiso 1 1 d . . .
H89A H 0.2584 0.2256 1.0102 0.091 Uiso 1 1 calc R . .
C90 C 0.3046(9) 0.2975(4) 0.9850(4) 0.069(3) Uiso 1 1 d D . .
C91 C 0.2763(16) 0.3450(7) 1.0173(6) 0.166(7) Uiso 1 1 d D . .
C92 C 0.362(2) 0.3797(7) 0.9608(7) 0.228(10) Uiso 1 1 d D . .
O17 O 0.1602(9) 0.8492(4) 0.7990(4) 0.041(3) Uiso 0.50 1 d P . .
H17C H 0.1530 0.8738 0.7802 0.050 Uiso 0.50 1 calc PR . .
C93 C 0.2759(15) 0.8587(7) 0.8343(6) 0.052(5) Uiso 0.50 1 d P . .
H93A H 0.2979 0.8955 0.8348 0.062 Uiso 0.50 1 calc PR . .
H93B H 0.2585 0.8481 0.8663 0.062 Uiso 0.50 1 calc PR . .
C94 C 0.3642(17) 0.8304(8) 0.8187(7) 0.067(6) Uiso 0.50 1 d P . .
H94A H 0.4387 0.8395 0.8357 0.081 Uiso 0.50 1 calc PR . .
H94B H 0.3714 0.8370 0.7855 0.081 Uiso 0.50 1 calc PR . .
H94C H 0.3472 0.7939 0.8235 0.081 Uiso 0.50 1 calc PR . .
O18 O 0.4441(14) 0.3968(6) 0.8550(6) 0.096(5) Uiso 0.50 1 d P G 1
O20 O 0.090(3) 0.9149(11) 0.7387(11) 0.083(8) Uiso 0.25 1 d P H 1
O19 O 0.3801(18) 0.4047(8) 0.8023(8) 0.133(7) Uiso 0.50 1 d P I 2
O21 O 0.602(2) 0.4158(11) 0.8386(10) 0.081(8) Uiso 0.25 1 d P J 2

loop_
_atom_site_aniso_label
_atom_site_aniso_U_11
_atom_site_aniso_U_22
_atom_site_aniso_U_33
_atom_site_aniso_U_23
_atom_site_aniso_U_13
_atom_site_aniso_U_12
O1 0.030(3) 0.036(3) 0.024(3) 0.005(2) 0.009(2) 0.004(2)
O2 0.035(3) 0.037(3) 0.021(3) -0.004(2) 0.004(2) -0.002(2)
O3 0.032(3) 0.038(3) 0.026(3) 0.008(2) 0.000(2) 0.001(2)
O4 0.034(3) 0.049(3) 0.041(3) 0.016(3) -0.002(2) -0.001(3)
O5 0.032(3) 0.054(4) 0.035(3) 0.011(3) 0.003(2) -0.006(3)
O6 0.037(3) 0.060(4) 0.034(3) 0.020(3) 0.013(2) -0.003(3)
O7 0.031(3) 0.036(3) 0.025(3) 0.000(2) 0.003(2) -0.002(2)
O8 0.032(3) 0.036(3) 0.024(3) 0.012(2) 0.000(2) 0.001(2)
O9 0.056(4) 0.106(5) 0.074(4) -0.050(4) 0.048(3) -0.030(4)
O10 0.042(3) 0.080(4) 0.030(3) 0.000(3) 0.008(3) 0.017(3)
O11 0.066(4) 0.048(4) 0.054(4) -0.003(3) 0.006(3) 0.001(3)
O12 0.112(6) 0.045(4) 0.158(8) 0.021(5) 0.045(6) 0.004(4)
O13 0.224(10) 0.067(5) 0.059(5) 0.016(4) 0.030(6) 0.010(6)
O14 0.091(5) 0.062(5) 0.068(5) -0.014(4) 0.007(4) -0.009(4)
N1 0.034(4) 0.066(5) 0.031(4) -0.013(3) 0.006(3) 0.000(3)
N2 0.054(4) 0.045(4) 0.029(4) 0.002(3) -0.001(3) 0.014(3)
N3 0.063(5) 0.040(4) 0.064(5) -0.007(4) -0.001(4) -0.009(4)
N4 0.078(6) 0.034(5) 0.140(9) -0.005(5) 0.038(6) 0.004(4)
N5 0.071(5) 0.071(6) 0.055(5) -0.007(4) 0.016(4) -0.023(5)
N6 0.069(5) 0.040(5) 0.072(6) 0.001(4) 0.011(4) 0.002(4)
N7 0.051(4) 0.047(5) 0.056(5) -0.016(4) 0.014(4) -0.004(4)
C1 0.025(4) 0.031(4) 0.028(4) 0.008(3) 0.002(3) 0.014(3)
C2 0.033(4) 0.021(4) 0.022(4) 0.007(3) -0.008(3) 0.004(3)
C3 0.035(4) 0.033(4) 0.012(4) 0.006(3) 0.010(3) 0.014(4)
C4 0.020(4) 0.022(4) 0.024(4) 0.003(3) 0.001(3) 0.006(3)
C5 0.033(4) 0.025(4) 0.020(4) 0.006(3) -0.002(3) 0.006(3)
C6 0.032(4) 0.030(4) 0.029(4) 0.001(3) 0.011(3) 0.004(3)
C7 0.027(4) 0.033(4) 0.024(4) 0.001(3) 0.012(3) 0.000(3)
C8 0.037(4) 0.033(4) 0.026(4) -0.002(3) 0.010(3) 0.005(4)
C9 0.046(5) 0.042(5) 0.060(6) -0.011(4) 0.014(4) 0.003(4)
C10 0.032(4) 0.014(4) 0.031(4) 0.005(3) 0.001(3) -0.005(3)
C11 0.029(4) 0.035(4) 0.016(4) 0.002(3) 0.010(3) -0.005(3)
C12 0.028(4) 0.031(4) 0.035(5) -0.003(4) 0.003(3) -0.002(3)
C13 0.027(4) 0.037(5) 0.024(4) 0.000(3) -0.001(3) -0.011(4)
C14 0.018(3) 0.046(5) 0.025(4) -0.004(4) 0.006(3) -0.008(3)
C15 0.022(4) 0.031(4) 0.025(4) 0.004(3) 0.000(3) 0.005(3)
C16 0.028(4) 0.057(5) 0.025(4) 0.003(4) -0.004(3) -0.007(4)
C17 0.053(5) 0.051(6) 0.038(5) -0.014(4) 0.001(4) -0.021(4)
C18 0.109(9) 0.119(10) 0.054(7) -0.018(6) 0.007(6) -0.043(8)
C19 0.038(4) 0.049(5) 0.011(4) 0.012(3) 0.000(3) -0.009(4)
C20 0.029(4) 0.052(5) 0.026(4) 0.007(4) 0.001(3) 0.001(4)
C21 0.049(5) 0.051(5) 0.022(4) 0.008(4) -0.004(4) 0.000(4)
C22 0.035(4) 0.046(5) 0.029(4) 0.012(4) 0.005(3) -0.009(4)
C23 0.031(4) 0.056(6) 0.029(4) -0.004(4) 0.007(3) -0.003(4)
C24 0.030(4) 0.038(5) 0.020(4) 0.004(3) -0.002(3) 0.005(4)
C25 0.049(5) 0.050(5) 0.023(4) 0.008(4) 0.015(4) -0.010(4)
C26 0.062(6) 0.052(6) 0.034(5) -0.006(4) 0.009(4) 0.003(5)
C27A 0.054(9) 0.062(10) 0.033(8) -0.005(7) 0.012(7) 0.011(8)
C27B 0.085(19) 0.14(3) 0.029(14) -0.013(15) 0.002(13) 0.013(18)
C28 0.025(4) 0.042(5) 0.027(4) -0.002(4) 0.013(3) -0.004(4)
C29 0.030(4) 0.053(5) 0.024(4) 0.015(4) 0.006(3) 0.007(4)
C30 0.025(4) 0.040(5) 0.045(5) 0.005(4) 0.009(4) -0.006(4)
C31 0.019(3) 0.039(5) 0.027(4) 0.010(4) 0.006(3) -0.002(3)
C32 0.014(3) 0.031(4) 0.038(5) -0.001(3) 0.012(3) 0.003(3)
C33 0.026(4) 0.052(5) 0.032(5) 0.007(4) 0.011(3) 0.001(4)
C34 0.023(4) 0.031(4) 0.028(4) 0.000(3) 0.007(3) 0.006(3)
C35 0.029(4) 0.040(5) 0.029(4) 0.003(3) 0.011(3) 0.007(4)
C36 0.039(4) 0.047(5) 0.045(5) 0.004(4) 0.009(4) 0.011(4)
C37 0.033(4) 0.036(5) 0.022(4) 0.006(3) 0.001(3) 0.006(4)
C38 0.034(4) 0.047(5) 0.027(4) 0.000(4) 0.001(3) 0.003(4)
C39 0.032(4) 0.048(5) 0.024(4) -0.004(4) 0.003(3) 0.003(4)
C40 0.035(4) 0.044(5) 0.037(5) -0.007(4) 0.004(4) 0.013(4)
C41 0.034(4) 0.054(5) 0.026(4) -0.013(4) -0.001(3) 0.008(4)
C42 0.039(4) 0.042(5) 0.019(4) -0.005(4) 0.009(3) -0.005(4)
C43 0.027(4) 0.036(5) 0.045(5) 0.002(4) -0.005(4) 0.000(4)
C44 0.039(4) 0.039(5) 0.042(5) 0.005(4) -0.010(4) -0.003(4)
C45 0.045(5) 0.039(5) 0.054(6) -0.006(4) -0.010(4) 0.003(4)
C46 0.053(5) 0.025(5) 0.070(7) -0.001(4) -0.004(5) -0.002(4)
C47 0.046(5) 0.045(6) 0.056(6) 0.021(5) 0.004(4) 0.000(4)
C48 0.035(4) 0.033(5) 0.041(5) 0.004(4) -0.003(4) 0.006(4)
C49 0.055(5) 0.041(5) 0.048(5) 0.009(4) 0.020(4) 0.002(4)
C50 0.055(5) 0.053(6) 0.040(5) 0.009(4) 0.008(4) -0.005(5)
C51 0.059(5) 0.062(6) 0.042(6) 0.008(5) 0.002(4) -0.016(5)
C52 0.060(6) 0.076(7) 0.033(5) 0.014(5) -0.001(4) -0.016(5)
C53 0.049(5) 0.055(6) 0.036(5) 0.009(4) 0.003(4) -0.001(4)
C54 0.068(6) 0.094(8) 0.069(7) 0.035(6) -0.020(5) -0.041(6)
C55 0.087(7) 0.098(8) 0.079(8) 0.048(6) -0.039(6) -0.039(7)
C56 0.049(5) 0.030(5) 0.051(6) 0.005(4) 0.009(4) -0.001(4)
C57 0.050(5) 0.060(6) 0.049(6) 0.006(5) 0.006(4) 0.001(5)
C58 0.054(5) 0.058(6) 0.048(6) 0.014(5) 0.025(5) 0.001(5)
C59 0.071(7) 0.078(8) 0.073(8) -0.001(6) 0.011(6) -0.026(6)
C60 0.075(7) 0.085(7) 0.043(6) 0.003(5) 0.010(5) -0.027(6)
C61 0.023(4) 0.041(5) 0.032(4) -0.001(4) -0.001(3) 0.004(4)
C62 0.038(4) 0.045(5) 0.040(5) -0.004(4) 0.005(4) -0.003(4)
C63 0.045(5) 0.033(5) 0.043(5) 0.005(4) -0.004(4) -0.011(4)
C64 0.028(4) 0.041(5) 0.049(5) -0.007(4) 0.006(4) 0.004(4)
C65 0.039(4) 0.044(5) 0.035(5) -0.004(4) -0.002(4) -0.006(4)
C66 0.025(4) 0.043(5) 0.025(4) 0.002(4) -0.006(3) -0.002(4)
C67 0.044(5) 0.066(6) 0.049(6) -0.014(5) 0.012(4) -0.006(5)
C68 0.044(5) 0.073(7) 0.056(6) -0.033(5) 0.012(4) -0.009(5)
C69 0.046(6) 0.131(10) 0.096(9) -0.061(7) -0.018(6) 0.004(6)
C70 0.044(5) 0.051(5) 0.030(5) -0.011(4) -0.003(4) 0.013(4)
C71 0.043(5) 0.066(6) 0.050(6) -0.014(5) 0.001(4) 0.015(5)
C72 0.083(7) 0.126(10) 0.062(7) 0.011(6) 0.022(6) 0.054(7)
C73 0.039(5) 0.060(7) 0.075(7) 0.001(6) 0.006(5) -0.001(5)
C74 0.077(7) 0.072(7) 0.072(7) -0.033(6) 0.014(6) -0.002(6)
C75A 0.137(19) 0.093(17) 0.102(18) -0.009(13) 0.024(15) -0.014(15)
C75B 0.094(19) 0.14(2) 0.13(2) -0.13(2) 0.050(17) -0.082(18)
C76 0.075(8) 0.071(9) 0.136(11) 0.003(7) 0.030(8) -0.006(7)
C77 0.115(11) 0.037(7) 0.26(2) 0.000(9) 0.032(12) -0.020(7)
C78 0.219(18) 0.091(11) 0.154(15) 0.004(10) 0.001(13) -0.055(12)
C79 0.172(13) 0.036(7) 0.068(8) 0.009(6) -0.002(8) 0.005(7)
C80 0.208(17) 0.059(9) 0.134(13) 0.024(8) 0.031(12) 0.014(9)
C82 0.068(6) 0.049(6) 0.057(6) -0.019(5) 0.017(5) -0.010(5)
C83 0.091(8) 0.091(9) 0.136(11) -0.050(8) 0.048(8) 0.002(7)
C84 0.228(19) 0.155(15) 0.190(17) -0.097(13) 0.089(15) -0.013(14)

loop_
_geom_bond_atom_site_label_1
_geom_bond_atom_site_label_2
_geom_bond_distance
_geom_bond_site_symmetry_2
_geom_bond_publ_flag
O1 C37 1.398(8) . ?
O1 C4 1.411(8) . ?
O2 C42 1.371(8) . ?
O2 C11 1.403(8) . ?
O3 C43 1.394(9) . ?
O3 C13 1.411(8) . ?
O4 C48 1.380(9) . ?
O4 C20 1.392(9) . ?
O5 C22 1.399(9) . ?
O5 C49 1.435(10) . ?
O6 C29 1.387(8) . ?
O6 C49 1.437(9) . ?
O7 C61 1.412(8) . ?
O7 C31 1.419(8) . ?
O8 C2 1.406(8) . ?
O8 C66 1.404(9) . ?
O9 C67 1.213(10) . ?
O10 C70 1.222(9) . ?
O11 C73 1.199(11) . ?
O12 C76 1.247(13) . ?
O13 C79 1.231(12) . ?
O14 C82 1.216(11) . ?
N1 C67 1.350(10) . ?
N1 C39 1.409(9) . ?
N2 C70 1.350(10) . ?
N2 C40 1.425(9) . ?
N3 C73 1.363(12) . ?
N3 C45 1.417(11) . ?
N4 C76 1.329(13) . ?
N4 C46 1.432(11) . ?
N5 C58 1.320(11) . ?
N5 C59 1.329(12) . ?
N6 C79 1.366(13) . ?
N6 C63 1.425(10) . ?
N7 C82 1.382(11) . ?
N7 C64 1.426(10) . ?
C1 C6 1.391(10) . ?
C1 C2 1.403(10) . ?
C1 C34 1.516(9) . ?
C2 C3 1.392(9) . ?
C3 C4 1.360(9) . ?
C4 C5 1.403(9) . ?
C5 C6 1.387(10) . ?
C5 C7 1.521(9) . ?
C7 C10 1.515(9) . ?
C7 C8 1.538(10) . ?
C8 C9 1.536(10) . ?
C10 C15 1.394(9) . ?
C10 C11 1.393(9) . ?
C11 C12 1.376(10) . ?
C12 C13 1.364(10) . ?
C13 C14 1.400(10) . ?
C14 C15 1.388(10) . ?
C14 C16 1.509(10) . ?
C16 C17 1.516(11) . ?
C16 C19 1.540(10) . ?
C17 C18 1.526(13) . ?
C19 C20 1.364(11) . ?
C19 C24 1.385(10) . ?
C20 C21 1.409(11) . ?
C21 C22 1.362(11) . ?
C22 C23 1.402(11) . ?
C23 C24 1.379(10) . ?
C23 C25 1.516(11) . ?
C25 C28 1.499(10) . ?
C25 C26 1.559(11) . ?
C26 C27A 1.478(15) . ?
C26 C27B 1.59(2) . ?
C28 C33 1.389(10) . ?
C28 C29 1.404(10) . ?
C29 C30 1.374(10) . ?
C30 C31 1.375(10) . ?
C31 C32 1.371(10) . ?
C32 C33 1.416(10) . ?
C32 C34 1.506(10) . ?
C34 C35 1.538(10) . ?
C35 C36 1.534(10) . ?
C37 C42 1.368(10) . ?
C37 C38 1.379(10) . ?
C38 C39 1.395(10) . ?
C39 C40 1.381(10) . ?
C40 C41 1.394(10) . ?
C41 C42 1.371(10) . ?
C43 C44 1.374(11) . ?
C43 C48 1.383(11) . ?
C44 C45 1.383(11) . ?
C45 C46 1.386(12) . ?
C46 C47 1.379(12) . ?
C47 C48 1.376(11) . ?
C49 C50 1.487(11) . ?
C50 C51 1.371(11) . ?
C50 C55 1.396(13) . ?
C51 C52 1.386(12) . ?
C52 C53 1.356(11) . ?
C53 C54 1.361(12) . ?
C53 C56 1.507(11) . ?
C54 C55 1.384(13) . ?
C56 C57 1.391(11) . ?
C56 C60 1.395(12) . ?
C57 C58 1.349(11) . ?
C59 C60 1.417(13) . ?
C61 C62 1.352(11) . ?
C61 C66 1.374(10) . ?
C62 C63 1.381(11) . ?
C63 C64 1.394(11) . ?
C64 C65 1.386(11) . ?
C65 C66 1.377(10) . ?
C67 C68 1.515(12) . ?
C68 C69 1.482(12) . ?
C70 C71 1.520(11) . ?
C71 C72 1.474(12) . ?
C73 C74 1.532(13) . ?
C74 C75A 1.47(2) . ?
C74 C75B 1.51(3) . ?
C76 C77 1.486(16) . ?
C77 C78 1.451(19) . ?
C79 C80 1.481(15) . ?
C80 C81A 1.50(3) . ?
C80 C81B 1.43(6) . ?
C82 C83 1.454(13) . ?
C83 C84 1.434(18) . ?
O15 C91 1.270(14) . ?
O16 C92 1.274(15) . ?
N8 C91 1.277(17) . ?
N8 C92 1.37(2) . ?
C85 C86 1.370(14) . ?
C85 C90 1.387(13) . ?
C85 C92 1.61(2) . ?
C86 C87 1.346(15) . ?
C87 C88 1.293(14) . ?
C88 C89 1.379(14) . ?
C89 C90 1.436(14) . ?
C90 C91 1.589(17) . ?
O17 C93 1.632(19) . ?
C93 C94 1.34(2) . ?
